data_7107295
loop_
_publ_author_name
'Wendy L. Queen'
'J. Palmer West'
'Shiou-Jyh Hwu'
'Thanh Thao Tran'
'P. Shiv Halasyamani'
'Don VanDerveer'

_publ_section_title
;
 Symmetry preservation in a new noncentrosymmetric lattice comprised of
 acentric POM clusters residing in bowls of Cs+ -based half SOD B-cage
;
_journal_name_full Chem.Commun.
_journal_page_first 1665
_journal_paper_doi 10.1039/c1cc16264k
_journal_volume 48
_journal_year 2012
_chemical_formula_sum 'As8 Br Cs5 O43.5 V14'
_chemical_formula_weight 2752.97
_chemical_name_systematic
;
?
;
_space_group_IT_number 15
_symmetry_cell_setting monoclinic
_symmetry_space_group_name_Hall '-C 2yc'
_symmetry_space_group_name_H-M 'C 1 2/c 1'
_atom_sites_solution_hydrogens none
_atom_sites_solution_primary direct
_atom_sites_solution_secondary difmap
_audit_creation_method SHELXL-97
_cell_angle_alpha 90.00
_cell_angle_beta 98.98(4)
_cell_angle_gamma 90.00
_cell_formula_units_Z 4
_cell_length_a 13.454(5)
_cell_length_b 19.222(4)
_cell_length_c 22.564(4)
_cell_measurement_reflns_used 5052
_cell_measurement_temperature 293(2)
_cell_measurement_theta_max 25.05
_cell_measurement_theta_min 1.97
_cell_volume 5764(3)
_computing_cell_refinement 'CrystalClear (Rigaku/MSC, 1999)'
_computing_data_collection 'CrystalClear (Rigaku/MSC, 1999)'
_computing_data_reduction 'CrystalClear (Rigaku/MSC, 1999)'
_computing_molecular_graphics 'SHELXL-97 (Sheldrick, 1997)'
_computing_publication_material 'SHELXL-97 (Sheldrick, 1997)'
_computing_structure_refinement 'SHELXL-97 (Sheldrick, 1997)'
_computing_structure_solution 'SHELXS-97 (Sheldrick, 1990)'
_diffrn_ambient_temperature 293(2)
_diffrn_detector_area_resol_mean 14.6199
_diffrn_measured_fraction_theta_full 0.991
_diffrn_measured_fraction_theta_max 0.991
_diffrn_measurement_details
;
scan:
Number of images: 260
Slice: -40.0000 - 90.0000
Image width: 0.5000
Exp time: 120.0000
Rotation axis: Omega
Omega: 0.0000
Chi: 45.0000
Phi: 0.0000
XTD: 27.7265
2theta: 0.6262
scan:
Number of images: 89
Slice: -30.0000 - 14.5000
Image width: 0.5000
Exp time: 120.0000
Rotation axis: Omega
Omega: 0.0000
Chi: 45.0000
Phi: 90.0000
XTD: 27.7265
2theta: 0.6262
;
_diffrn_measurement_device_type 'Rigaku AFC8S'
_diffrn_measurement_method '\w scans'
_diffrn_radiation_monochromator graphite
_diffrn_radiation_source 'fine-focus sealed tube'
_diffrn_radiation_type MoK\a
_diffrn_radiation_wavelength 0.71073
_diffrn_reflns_av_R_equivalents 0.1527
_diffrn_reflns_av_sigmaI/netI 0.1313
_diffrn_reflns_limit_h_max 15
_diffrn_reflns_limit_h_min -15
_diffrn_reflns_limit_k_max 17
_diffrn_reflns_limit_k_min -22
_diffrn_reflns_limit_l_max 26
_diffrn_reflns_limit_l_min -26
_diffrn_reflns_number 17539
_diffrn_reflns_theta_full 25.05
_diffrn_reflns_theta_max 25.05
_diffrn_reflns_theta_min 1.97
_diffrn_standards_decay_% 0
_diffrn_standards_interval_count 0
_diffrn_standards_interval_time 0
_diffrn_standards_number 0
_exptl_absorpt_coefficient_mu 10.609
_exptl_absorpt_correction_T_max 0.8158
_exptl_absorpt_correction_T_min 0.4168
_exptl_absorpt_correction_type multi-scan
_exptl_absorpt_process_details 'REQAB, CrystalClear'
_exptl_crystal_colour brown
_exptl_crystal_density_diffrn 3.172
_exptl_crystal_density_method 'not measured'
_exptl_crystal_description column
_exptl_crystal_F_000 4975
_exptl_crystal_size_max 0.10
_exptl_crystal_size_mid 0.02
_exptl_crystal_size_min 0.02
_refine_diff_density_max 1.795
_refine_diff_density_min -1.308
_refine_diff_density_rms 0.321
_refine_ls_extinction_coef 0
_refine_ls_extinction_method none
_refine_ls_goodness_of_fit_ref 1.077
_refine_ls_hydrogen_treatment none
_refine_ls_matrix_type full
_refine_ls_number_parameters 364
_refine_ls_number_reflns 5052
_refine_ls_number_restraints 0
_refine_ls_restrained_S_all 1.077
_refine_ls_R_factor_all 0.1632
_refine_ls_R_factor_gt 0.0862
_refine_ls_shift/su_max 0.052
_refine_ls_shift/su_mean 0.003
_refine_ls_structure_factor_coef Fsqd
_refine_ls_weighting_details 'calc w=1/[\s^2^(Fo^2^)+(0.1000P)^2^+0.0000P] where P=(Fo^2^+2Fc^2^)/3'
_refine_ls_weighting_scheme calc
_refine_ls_wR_factor_gt 0.1992
_refine_ls_wR_factor_ref 0.2517
_reflns_number_gt 2488
_reflns_number_total 5052
_reflns_threshold_expression >2sigma(I)
_cod_data_source_file c1cc16264k.txt
_cod_data_source_block Cs5V14As8O42Br*nH2O
_cod_depositor_comments
;
The following automatic conversions were performed:

'_exptl_absorpt_correction_type' value 'multi scan' changed to
'multi-scan' according to the built-in table from CIF Core dictionary
named 'cif_core.dic' version 2.4.1 from 2010-06-29.

Automatic conversion script
Id: cif_fix_values 1715 2011-07-08 13:25:40Z adriana 
;
_cod_original_sg_symbol_H-M C2/c
_cod_original_formula_sum 'As8 Br Cs5 O43.50 V14'
_cod_database_code 7107295

loop_
_symmetry_equiv_pos_as_xyz
'x, y, z'
'-x, y, -z+1/2'
'x+1/2, y+1/2, z'
'-x+1/2, y+1/2, -z+1/2'
'-x, -y, -z'
'x, -y, z-1/2'
'-x+1/2, -y+1/2, -z'
'x+1/2, -y+1/2, z-1/2'

loop_
_atom_site_label
_atom_site_type_symbol
_atom_site_fract_x
_atom_site_fract_y
_atom_site_fract_z
_atom_site_U_iso_or_equiv
_atom_site_adp_type
_atom_site_occupancy
_atom_site_symmetry_multiplicity
_atom_site_calc_flag
_atom_site_refinement_flags
As1 As 0.22011(15) -0.04323(13) 0.34816(9) 0.0395(5) Uani 1 1 d .
As2 As 0.00970(15) -0.04424(14) 0.40199(9) 0.0429(6) Uani 1 1 d .
As3 As 0.25700(17) 0.28213(13) 0.26920(11) 0.0483(6) Uani 1 1 d .
As4 As 0.13417(18) 0.28200(15) 0.13321(11) 0.0543(7) Uani 1 1 d .
V1 V 0.1841(2) -0.0087(2) 0.20316(15) 0.0357(8) Uani 1 1 d .
V2 V 0.2811(2) 0.1192(2) 0.31960(15) 0.0388(8) Uani 1 1 d .
V3 V -0.0728(3) 0.1187(2) 0.41036(14) 0.0413(9) Uani 1 1 d .
V4 V 0.1069(3) 0.2475(2) 0.36774(17) 0.0446(9) Uani 1 1 d .
V5 V 0.1505(3) 0.1089(2) 0.41534(15) 0.0431(9) Uani 1 1 d .
V6 V 0.0000 0.3099(3) 0.2500 0.0491(14) Uani 1 2 d S
V7 V 0.2555(2) 0.1289(2) 0.18486(16) 0.0420(9) Uani 1 1 d .
V8 V 0.0000 -0.0730(3) 0.2500 0.0340(10) Uani 1 2 d S
O1 O 0.1411(9) -0.0458(7) 0.2788(5) 0.032(3) Uani 1 1 d .
O2 O 0.1341(10) -0.0712(9) 0.3948(6) 0.043(4) Uani 1 1 d .
O3 O 0.2151(9) 0.0478(8) 0.3634(6) 0.040(3) Uani 1 1 d .
O7 O -0.0453(10) -0.0432(8) 0.3246(6) 0.038(3) Uani 1 1 d .
O8 O 0.0338(10) 0.0453(8) 0.4120(6) 0.039(3) Uani 1 1 d .
O10 O 0.1329(9) 0.2799(9) 0.2888(7) 0.046(4) Uani 1 1 d .
O11 O 0.2129(9) 0.1760(9) 0.3689(6) 0.043(4) Uani 1 1 d .
O12 O 0.2696(9) 0.1897(8) 0.2548(6) 0.040(3) Uani 1 1 d .
O14 O 0.2264(10) 0.3087(9) 0.1928(7) 0.049(4) Uani 1 1 d .
O15 O 0.1683(10) 0.0618(7) 0.1403(6) 0.039(3) Uani 1 1 d .
O16 O 0.2652(9) 0.0619(7) 0.2489(6) 0.034(3) Uani 1 1 d .
O20 O 0.0426(10) 0.1763(10) 0.4117(7) 0.056(4) Uani 1 1 d .
O21 O 0.2618(11) -0.0626(10) 0.1832(7) 0.056(5) Uani 1 1 d .
O22 O 0.1608(11) 0.1883(9) 0.1353(6) 0.051(4) Uani 1 1 d .
O29 O 0.0257(11) 0.2830(9) 0.1700(7) 0.054(4) Uani 1 1 d .
O32 O 0.3954(10) 0.1172(10) 0.3501(7) 0.057(4) Uani 1 1 d .
O34 O 0.3597(11) 0.1287(11) 0.1585(7) 0.060(5) Uani 1 1 d .
O35 O -0.1040(11) 0.1174(11) 0.4753(6) 0.062(5) Uani 1 1 d .
O36 O 0.1549(11) 0.3045(10) 0.4179(7) 0.059(5) Uani 1 1 d .
O37 O 0.0000 -0.1561(12) 0.2500 0.056(6) Uani 1 2 d S
O39 O 0.2110(11) 0.1095(11) 0.4829(7) 0.059(5) Uani 1 1 d .
O46 O 0.0000 0.3879(15) 0.2500 0.083(9) Uani 1 2 d S
Cs2 Cs 0.61108(13) 0.25773(13) 0.04410(8) 0.0768(7) Uani 1 1 d .
Br Br 0.0000 0.1192(2) 0.2500 0.0643(10) Uani 1 2 d S
Cs1 Cs 0.5000 0.04029(14) 0.2500 0.0711(8) Uani 1 2 d S
Cs3 Cs 0.3557(9) 0.0327(8) 0.5769(6) 0.098(5) Uani 0.36 1 d P
Cs5 Cs 0.305(2) -0.041(5) 0.5325(14) 0.15(3) Uani 0.16 1 d P
Cs6 Cs 0.323(4) 0.102(5) 0.013(3) 0.24(4) Uani 0.10 1 d P
Cs7 Cs 0.286(3) 0.026(4) 0.048(2) 0.127(17) Uani 0.16 1 d P
Cs4 Cs 0.3153(16) -0.0148(18) 0.0634(11) 0.093(9) Uani 0.21 1 d P
O47 O -0.0303(16) 0.2412(12) 0.6382(12) 0.067(8) Uani 0.75 1 d P

loop_
_atom_site_aniso_label
_atom_site_aniso_U_11
_atom_site_aniso_U_22
_atom_site_aniso_U_33
_atom_site_aniso_U_23
_atom_site_aniso_U_13
_atom_site_aniso_U_12
As1 0.0404(10) 0.0375(14) 0.0391(11) 0.0005(9) 0.0019(8) 0.0077(9)
As2 0.0468(12) 0.0454(15) 0.0368(11) 0.0118(10) 0.0069(8) 0.0050(10)
As3 0.0483(12) 0.0337(14) 0.0610(14) -0.0020(11) 0.0026(10) -0.0122(10)
As4 0.0572(13) 0.0446(17) 0.0593(14) 0.0170(12) 0.0034(11) -0.0119(11)
V1 0.0362(16) 0.032(2) 0.0390(17) -0.0051(15) 0.0049(13) 0.0018(14)
V2 0.0322(16) 0.043(2) 0.0405(18) -0.0074(16) 0.0027(13) -0.0013(14)
V3 0.0457(19) 0.051(3) 0.0282(16) -0.0060(16) 0.0087(13) 0.0064(17)
V4 0.0451(19) 0.040(2) 0.046(2) -0.0154(17) -0.0019(15) 0.0022(16)
V5 0.0449(18) 0.049(3) 0.0321(17) -0.0135(16) -0.0025(14) 0.0028(16)
V6 0.050(3) 0.023(3) 0.071(4) 0.000 -0.001(2) 0.000
V7 0.0363(17) 0.049(3) 0.0423(19) -0.0027(17) 0.0101(14) -0.0065(15)
V8 0.038(2) 0.024(3) 0.040(2) 0.000 0.0038(18) 0.000
O1 0.034(6) 0.032(9) 0.028(6) -0.004(6) -0.002(5) -0.002(6)
O2 0.039(7) 0.053(11) 0.037(7) 0.009(7) 0.004(6) 0.011(7)
O3 0.037(7) 0.041(10) 0.040(7) -0.005(7) 0.000(5) 0.009(6)
O7 0.055(8) 0.025(8) 0.032(7) 0.000(6) 0.005(6) 0.005(6)
O8 0.055(8) 0.028(9) 0.034(7) -0.002(6) 0.003(6) 0.005(6)
O10 0.022(6) 0.048(11) 0.065(9) -0.007(8) -0.005(6) 0.005(6)
O11 0.034(7) 0.051(11) 0.039(7) -0.012(7) -0.008(5) 0.001(6)
O12 0.030(6) 0.036(9) 0.053(8) 0.002(7) 0.006(6) -0.002(6)
O14 0.044(8) 0.033(10) 0.068(10) 0.015(7) -0.002(7) -0.009(6)
O15 0.055(8) 0.020(8) 0.045(8) 0.002(6) 0.022(6) 0.004(6)
O16 0.029(6) 0.027(8) 0.047(7) 0.003(6) 0.004(5) -0.002(5)
O20 0.040(8) 0.075(14) 0.050(9) -0.008(8) -0.001(6) -0.005(8)
O21 0.050(8) 0.058(13) 0.061(10) -0.019(8) 0.010(7) 0.029(8)
O22 0.057(9) 0.055(12) 0.040(8) 0.023(7) 0.001(6) -0.009(8)
O29 0.059(9) 0.034(10) 0.068(10) 0.012(8) 0.006(7) -0.016(7)
O32 0.032(7) 0.061(13) 0.073(11) -0.009(9) -0.009(7) -0.004(7)
O34 0.053(9) 0.075(14) 0.058(10) 0.006(9) 0.024(7) -0.017(8)
O35 0.060(9) 0.101(16) 0.024(7) -0.020(8) 0.008(6) 0.007(9)
O36 0.043(8) 0.074(14) 0.054(9) -0.034(9) -0.018(7) -0.005(8)
O37 0.091(16) 0.015(13) 0.058(13) 0.000 -0.001(11) 0.000
O39 0.043(8) 0.082(15) 0.048(9) -0.029(9) -0.010(6) 0.008(8)
O46 0.082(18) 0.026(16) 0.13(3) 0.000 -0.016(16) 0.000
Cs2 0.0660(10) 0.1102(19) 0.0532(9) 0.0276(10) 0.0065(7) 0.0072(10)
Br 0.069(2) 0.053(3) 0.071(2) 0.000 0.0101(17) 0.000
Cs1 0.0541(12) 0.0450(16) 0.119(2) 0.000 0.0281(12) 0.000
Cs3 0.107(9) 0.104(9) 0.088(6) 0.030(5) 0.025(6) 0.058(8)
Cs5 0.053(13) 0.34(8) 0.054(17) 0.09(3) 0.012(11) -0.04(2)
Cs6 0.13(4) 0.40(11) 0.19(5) -0.07(6) 0.06(3) -0.12(5)
Cs7 0.09(2) 0.24(5) 0.064(19) -0.07(2) 0.037(13) 0.03(2)
Cs4 0.065(13) 0.15(2) 0.070(15) -0.063(14) 0.029(11) -0.035(13)
O47 0.064(13) 0.043(15) 0.114(19) 0.040(13) 0.074(13) 0.032(10)

loop_
_atom_type_symbol
_atom_type_description
_atom_type_scat_dispersion_real
_atom_type_scat_dispersion_imag
_atom_type_scat_source
As As 0.0499 2.0058 'International Tables Vol C Tables 4.2.6.8 and 6.1.1.4'
Br Br -0.2901 2.4595 'International Tables Vol C Tables 4.2.6.8 and 6.1.1.4'
Cs Cs -0.3680 2.1192 'International Tables Vol C Tables 4.2.6.8 and 6.1.1.4'
O O 0.0106 0.0060 'International Tables Vol C Tables 4.2.6.8 and 6.1.1.4'
V V 0.3005 0.5294 'International Tables Vol C Tables 4.2.6.8 and 6.1.1.4'

loop_
_geom_angle_atom_site_label_1
_geom_angle_atom_site_label_2
_geom_angle_atom_site_label_3
_geom_angle
_geom_angle_site_symmetry_1
_geom_angle_site_symmetry_3
O1 As1 O2 99.3(6) . .
O1 As1 O3 99.4(6) . .
O2 As1 O3 97.8(7) . .
O8 As2 O2 98.0(7) . .
O8 As2 O7 98.9(6) . .
O2 As2 O7 99.5(6) . .
O14 As3 O10 99.3(7) . .
O14 As3 O12 97.0(7) . .
O10 As3 O12 97.9(7) . .
O14 As4 O29 99.9(7) . .
O14 As4 O22 98.9(7) . .
O29 As4 O22 99.8(7) . .
O21 V1 O16 105.6(7) . .
O21 V1 O15 104.4(8) . .
O16 V1 O15 83.6(6) . .
O21 V1 O7 108.7(8) . 2
O16 V1 O7 145.6(6) . 2
O15 V1 O7 90.7(6) . 2
O21 V1 O1 107.4(8) . .
O16 V1 O1 90.5(5) . .
O15 V1 O1 148.0(6) . .
O7 V1 O1 76.6(5) 2 .
O21 V1 V7 108.2(7) . .
O16 V1 V7 41.9(4) . .
O15 V1 V7 41.8(4) . .
O7 V1 V7 125.6(4) 2 .
O1 V1 V7 126.5(4) . .
O21 V1 V8 115.7(7) . .
O16 V1 V8 120.8(4) . .
O15 V1 V8 121.5(4) . .
O7 V1 V8 38.1(4) 2 .
O1 V1 V8 38.7(3) . .
V7 V1 V8 136.13(17) . .
O32 V2 O11 106.5(7) . .
O32 V2 O16 108.8(7) . .
O11 V2 O16 144.7(5) . .
O32 V2 O12 107.2(8) . .
O11 V2 O12 92.9(7) . .
O16 V2 O12 78.1(6) . .
O32 V2 O3 104.3(8) . .
O11 V2 O3 79.1(6) . .
O16 V2 O3 90.9(6) . .
O12 V2 O3 148.4(5) . .
O32 V2 V5 108.9(6) . .
O11 V2 V5 39.0(5) . .
O16 V2 V5 123.9(4) . .
O12 V2 V5 126.2(4) . .
O3 V2 V5 40.1(4) . .
O32 V2 V7 113.0(6) . .
O11 V2 V7 124.6(5) . .
O16 V2 V7 38.5(4) . .
O12 V2 V7 39.6(4) . .
O3 V2 V7 123.8(4) . .
V5 V2 V7 138.09(14) . .
O35 V3 O20 109.1(8) . .
O35 V3 O15 106.9(8) . 2
O20 V3 O15 144.0(6) . 2
O35 V3 O22 105.6(8) . 2
O20 V3 O22 92.1(8) . 2
O15 V3 O22 77.5(6) 2 2
O35 V3 O8 105.3(8) . .
O20 V3 O8 80.2(7) . .
O15 V3 O8 91.1(6) 2 .
O22 V3 O8 149.0(6) 2 .
O35 V3 V5 111.9(6) . .
O20 V3 V5 39.2(6) . .
O15 V3 V5 124.1(4) 2 .
O22 V3 V5 125.5(5) 2 .
O8 V3 V5 41.0(4) . .
O35 V3 V7 110.8(6) . 2
O20 V3 V7 123.2(5) . 2
O15 V3 V7 38.4(4) 2 2
O22 V3 V7 39.1(5) 2 2
O8 V3 V7 124.0(4) . 2
V5 V3 V7 137.22(15) . 2
O36 V4 O20 106.0(8) . .
O36 V4 O10 107.9(8) . .
O20 V4 O10 146.1(7) . .
O36 V4 O29 107.4(8) . 2
O20 V4 O29 91.1(7) . 2
O10 V4 O29 77.1(6) . 2
O36 V4 O11 104.5(7) . .
O20 V4 O11 83.3(7) . .
O10 V4 O11 90.1(6) . .
O29 V4 O11 147.9(6) 2 .
O36 V4 V5 109.0(7) . .
O20 V4 V5 41.7(5) . .
O10 V4 V5 124.9(5) . .
O29 V4 V5 126.5(6) 2 .
O11 V4 V5 41.6(5) . .
O36 V4 V6 114.8(7) . .
O20 V4 V6 121.7(4) . .
O10 V4 V6 38.4(3) . .
O29 V4 V6 38.8(5) 2 .
O11 V4 V6 121.6(4) . .
V5 V4 V6 136.22(18) . .
O39 V5 O11 108.0(8) . .
O39 V5 O20 107.4(7) . .
O11 V5 O20 85.3(7) . .
O39 V5 O3 111.4(7) . .
O11 V5 O3 78.7(6) . .
O20 V5 O3 140.9(6) . .
O39 V5 O8 108.7(8) . .
O11 V5 O8 143.0(5) . .
O20 V5 O8 80.0(7) . .
O3 V5 O8 91.7(6) . .
O39 V5 V4 112.7(7) . .
O11 V5 V4 42.8(4) . .
O20 V5 V4 42.5(5) . .
O3 V5 V4 114.4(5) . .
O8 V5 V4 116.1(4) . .
O39 V5 V3 113.0(6) . .
O11 V5 V3 117.1(4) . .
O20 V5 V3 38.3(5) . .
O3 V5 V3 123.5(4) . .
O8 V5 V3 41.7(4) . .
V4 V5 V3 77.54(14) . .
O39 V5 V2 114.5(6) . .
O11 V5 V2 38.0(4) . .
O20 V5 V2 116.4(5) . .
O3 V5 V2 40.7(5) . .
O8 V5 V2 124.3(4) . .
V4 V5 V2 77.25(15) . .
V3 V5 V2 131.80(15) . .
O46 V6 O10 107.2(5) . .
O46 V6 O10 107.2(5) . 2
O10 V6 O10 145.6(10) . 2
O46 V6 O29 105.3(5) . 2
O10 V6 O29 77.9(6) . 2
O10 V6 O29 93.1(7) 2 2
O46 V6 O29 105.3(5) . .
O10 V6 O29 93.1(7) . .
O10 V6 O29 77.9(6) 2 .
O29 V6 O29 149.5(10) 2 .
O46 V6 V4 113.06(13) . .
O10 V6 V4 38.9(5) . .
O10 V6 V4 123.2(5) 2 .
O29 V6 V4 39.1(4) 2 .
O29 V6 V4 124.7(5) . .
O46 V6 V4 113.06(13) . 2
O10 V6 V4 123.2(5) . 2
O10 V6 V4 38.9(5) 2 2
O29 V6 V4 124.7(5) 2 2
O29 V6 V4 39.1(4) . 2
V4 V6 V4 133.9(3) . 2
O34 V7 O15 107.6(8) . .
O34 V7 O16 108.4(8) . .
O15 V7 O16 84.8(6) . .
O34 V7 O22 108.7(8) . .
O15 V7 O22 78.5(7) . .
O16 V7 O22 142.4(6) . .
O34 V7 O12 108.7(7) . .
O15 V7 O12 143.3(6) . .
O16 V7 O12 78.8(6) . .
O22 V7 O12 94.9(7) . .
O34 V7 V1 112.5(8) . .
O15 V7 V1 42.6(4) . .
O16 V7 V1 42.2(4) . .
O22 V7 V1 115.1(5) . .
O12 V7 V1 115.4(5) . .
O34 V7 V3 113.5(6) . 2
O15 V7 V3 38.5(4) . 2
O16 V7 V3 116.4(4) . 2
O22 V7 V3 40.0(5) . 2
O12 V7 V3 125.6(4) . 2
V1 V7 V3 77.77(13) . 2
O34 V7 V2 113.9(6) . .
O15 V7 V2 116.9(4) . .
O16 V7 V2 38.5(4) . .
O22 V7 V2 125.6(5) . .
O12 V7 V2 40.4(5) . .
V1 V7 V2 77.65(14) . .
V3 V7 V2 132.01(14) 2 .
O37 V8 O7 106.9(4) . .
O37 V8 O7 106.9(4) . 2
O7 V8 O7 146.1(9) . 2
O37 V8 O1 105.3(4) . .
O7 V8 O1 93.0(5) . .
O7 V8 O1 78.1(5) 2 .
O37 V8 O1 105.3(4) . 2
O7 V8 O1 78.1(5) . 2
O7 V8 O1 93.0(5) 2 2
O1 V8 O1 149.3(9) . 2
O37 V8 V1 113.49(11) . .
O7 V8 V1 123.3(4) . .
O7 V8 V1 38.7(4) 2 .
O1 V8 V1 39.6(4) . .
O1 V8 V1 124.1(4) 2 .
O37 V8 V1 113.49(11) . 2
O7 V8 V1 38.7(4) . 2
O7 V8 V1 123.3(4) 2 2
O1 V8 V1 124.1(4) . 2
O1 V8 V1 39.6(4) 2 2
V1 V8 V1 133.0(2) . 2
As1 O1 V8 135.9(7) . .
As1 O1 V1 122.2(6) . .
V8 O1 V1 101.7(5) . .
As1 O2 As2 132.7(9) . .
As1 O3 V5 137.4(8) . .
As1 O3 V2 123.4(7) . .
V5 O3 V2 99.1(7) . .
As2 O7 V8 134.2(8) . .
As2 O7 V1 122.5(7) . 2
V8 O7 V1 103.3(6) . 2
As2 O8 V5 137.5(8) . .
As2 O8 V3 124.6(8) . .
V5 O8 V3 97.2(7) . .
As3 O10 V6 134.9(9) . .
As3 O10 V4 122.3(7) . .
V6 O10 V4 102.7(6) . .
V2 O11 V5 103.0(8) . .
V2 O11 V4 143.7(7) . .
V5 O11 V4 95.6(6) . .
As3 O12 V7 136.9(8) . .
As3 O12 V2 122.3(8) . .
V7 O12 V2 100.0(7) . .
As4 O14 As3 133.2(9) . .
V7 O15 V3 103.1(7) . 2
V7 O15 V1 95.6(6) . .
V3 O15 V1 144.6(8) 2 .
V2 O16 V7 103.0(7) . .
V2 O16 V1 145.5(7) . .
V7 O16 V1 95.9(6) . .
V3 O20 V5 102.5(9) . .
V3 O20 V4 144.9(8) . .
V5 O20 V4 95.8(7) . .
As4 O22 V7 134.7(9) . .
As4 O22 V3 123.7(8) . 2
V7 O22 V3 100.9(8) . 2
As4 O29 V6 134.8(8) . .
As4 O29 V4 123.0(9) . 2
V6 O29 V4 102.1(7) . 2
V5 O39 Cs4 137.6(12) . 6_556
Cs4 Cs3 Cs7 17(4) 6_556 6_556
Cs4 Cs3 Cs5 31(3) 6_556 .
Cs7 Cs3 Cs5 16(2) 6_556 .
Cs4 Cs3 Cs6 44(3) 6_556 6_556
Cs7 Cs3 Cs6 28(3) 6_556 6_556
Cs5 Cs3 Cs6 14.2(18) . 6_556
Cs7 Cs5 Cs4 39(10) 6_556 6_556
Cs7 Cs5 Cs6 147(10) 6_556 6_556
Cs4 Cs5 Cs6 160(4) 6_556 6_556
Cs7 Cs5 Cs3 53(10) 6_556 .
Cs4 Cs5 Cs3 15.6(12) 6_556 .
Cs6 Cs5 Cs3 146(4) 6_556 .
Cs5 Cs6 Cs7 10(3) 6 .
Cs5 Cs6 Cs4 10(2) 6 .
Cs7 Cs6 Cs4 14(2) . .
Cs5 Cs6 Cs3 20(3) 6 6
Cs7 Cs6 Cs3 25(3) . 6
Cs4 Cs6 Cs3 10.8(7) . 6
Cs5 Cs7 Cs4 120(10) 6 .
Cs5 Cs7 Cs3 111(10) 6 6
Cs4 Cs7 Cs3 12(2) . 6
Cs5 Cs7 Cs6 24(10) 6 .
Cs4 Cs7 Cs6 138(5) . .
Cs3 Cs7 Cs6 127(4) 6 .
Cs3 Cs4 Cs7 150(6) 6 .
Cs3 Cs4 Cs5 134(4) 6 6
Cs7 Cs4 Cs5 21(3) . 6
Cs3 Cs4 Cs6 125(4) 6 .
Cs7 Cs4 Cs6 28(4) . .
Cs5 Cs4 Cs6 10(2) 6 .
Cs3 Cs4 O39 104(4) 6 6
Cs7 Cs4 O39 100(4) . 6
Cs5 Cs4 O39 101(3) 6 6
Cs6 Cs4 O39 109.8(15) . 6

loop_
_geom_bond_atom_site_label_1
_geom_bond_atom_site_label_2
_geom_bond_distance
_geom_bond_site_symmetry_2
As1 O1 1.751(11) .
As1 O2 1.764(14) .
As1 O3 1.786(16) .
As2 O8 1.759(15) .
As2 O2 1.784(13) .
As2 O7 1.788(12) .
As3 O14 1.783(15) .
As3 O10 1.793(13) .
As3 O12 1.819(16) .
As4 O14 1.759(15) .
As4 O29 1.788(17) .
As4 O22 1.835(18) .
V1 O21 1.586(14) .
V1 O16 1.936(14) .
V1 O15 1.950(14) .
V1 O7 1.988(13) 2
V1 O1 2.015(13) .
V1 V7 2.866(6) .
V1 V8 3.097(4) .
V2 O32 1.584(13) .
V2 O11 1.895(15) .
V2 O16 1.923(14) .
V2 O12 1.981(15) .
V2 O3 1.981(16) .
V2 V5 2.997(5) .
V2 V7 3.011(5) .
V3 O35 1.586(14) .
V3 O20 1.902(17) .
V3 O15 1.922(14) 2
V3 O22 1.968(17) 2
V3 O8 2.008(15) .
V3 V5 2.994(5) .
V3 V7 3.008(5) 2
V4 O36 1.634(15) .
V4 O20 1.969(18) .
V4 O10 1.970(16) .
V4 O29 1.975(15) 2
V4 O11 1.978(15) .
V4 V5 2.899(6) .
V4 V6 3.061(5) .
V5 O39 1.613(14) .
V5 O11 1.934(16) .
V5 O20 1.938(18) .
V5 O3 1.956(14) .
V5 O8 1.982(15) .
V6 O46 1.50(3) .
V6 O10 1.951(12) .
V6 O10 1.951(12) 2
V6 O29 1.960(18) 2
V6 O29 1.960(18) .
V6 V4 3.061(5) 2
V7 O34 1.607(15) .
V7 O15 1.919(15) .
V7 O16 1.924(14) .
V7 O22 1.933(15) .
V7 O12 1.949(15) .
V7 V3 3.008(5) 2
V8 O37 1.60(2) .
V8 O7 1.963(13) .
V8 O7 1.963(13) 2
V8 O1 1.978(11) .
V8 O1 1.978(11) 2
V8 V1 3.097(4) 2
O7 V1 1.988(13) 2
O15 V3 1.922(14) 2
O22 V3 1.968(17) 2
O29 V4 1.975(15) 2
O39 Cs4 2.79(3) 6_556
Cs3 Cs4 0.67(3) 6_556
Cs3 Cs7 1.54(8) 6_556
Cs3 Cs5 1.81(8) .
Cs3 Cs6 2.95(10) 6_556
Cs5 Cs7 0.54(11) 6_556
Cs5 Cs4 1.28(9) 6_556
Cs5 Cs6 1.28(11) 6_556
Cs6 Cs5 1.28(11) 6
Cs6 Cs7 1.75(12) .
Cs6 Cs4 2.51(10) .
Cs6 Cs3 2.95(10) 6
Cs7 Cs5 0.54(11) 6
Cs7 Cs4 0.92(8) .
Cs7 Cs3 1.54(8) 6
Cs4 Cs3 0.67(3) 6
Cs4 Cs5 1.28(9) 6
Cs4 O39 2.79(3) 6
